data_2100329
loop_
_publ_author_name
'Pritchard, Robin Gavin'
'Begum, Zubeda'
'Lau, Yuf Fai'
'Austin, Jonothan'

_publ_section_title
;
 Structures of Na~9~[SO~4~]~4~<i>X</i>&#x00B7;2H~2~O~2~, where <i>X</i>
 = Cl or Br, in which the halide anions orchestrate extended
 orientation sequences of H~2~O~2~ solvate molecules
;
_journal_coeditor_code DE5022
_journal_issue 6
_journal_name_full 'Acta Crystallographica Section B'
_journal_page_first 663
_journal_page_last 668
_journal_paper_doi 10.1107/S010876810503212X
_journal_volume 61
_journal_year 2005
_chemical_formula_moiety 'H4 Br1 Na9 O20 S4'
_chemical_formula_sum 'Br H4 Na9 O20 S4'
_chemical_formula_weight 739.09
_chemical_name_systematic
;
 ?
;
_space_group_IT_number 85
_symmetry_cell_setting tetragonal
_symmetry_space_group_name_Hall '-P 4a'
_symmetry_space_group_name_H-M 'P 4/n :2'
_atom_sites_solution_hydrogens geom
_atom_sites_solution_primary direct
_atom_sites_solution_secondary difmap
_audit_conform_dict_name cif_core.dic
_audit_conform_dict_version 2.3
_audit_creation_method 'WinGX routine CIF_UPDATE'
_cell_angle_alpha 90
_cell_angle_beta 90
_cell_angle_gamma 90
_cell_formula_units_Z 4
_cell_length_a 14.9126(5)
_cell_length_b 14.9126(5)
_cell_length_c 8.4052(2)
_cell_measurement_reflns_used 5097
_cell_measurement_temperature 150(2)
_cell_measurement_theta_max 32.032
_cell_measurement_theta_min 1.018
_cell_volume 1869.20(10)
_computing_cell_refinement 'HKL Scalepack (Otwinowski & Minor 1997)'
_computing_data_collection 'Collect (Nonius BV, 1997-2000)'
_computing_data_reduction 'HKL Denzo and Scalepack (Otwinowski & Minor 1997)'
_computing_molecular_graphics 'Ortep-3 for Windows (Farrugia, 1997)'
_computing_publication_material 'WinGX publication routines (Farrugia, 1999)'
_computing_structure_refinement 'SHELXL-97 (Sheldrick, 1997)'
_computing_structure_solution 'SHELXS-86 (Sheldrick, 1986)'
_diffrn_ambient_temperature 150(2)
_diffrn_detector_area_resol_mean 9
_diffrn_measured_fraction_theta_full 0.987
_diffrn_measured_fraction_theta_max 0.987
_diffrn_measurement_device '95mm CCD camera on \k-goniostat'
_diffrn_measurement_device_type KappaCCD
_diffrn_measurement_method 'CCD rotation images, thick slices'
_diffrn_radiation_monochromator graphite
_diffrn_radiation_type MoK\a
_diffrn_radiation_wavelength 0.71073
_diffrn_reflns_av_R_equivalents 0.0493
_diffrn_reflns_limit_h_max 21
_diffrn_reflns_limit_h_min -18
_diffrn_reflns_limit_k_max 12
_diffrn_reflns_limit_k_min -22
_diffrn_reflns_limit_l_max 8
_diffrn_reflns_limit_l_min -12
_diffrn_reflns_number 8459
_diffrn_reflns_reduction_process
;
 Scaled and merged with SORTAV
 R.H. Blessing, (1987) Cryst. Rev. 1, 3-58
 R.H. Blessing, (1989) J. Appl. Cryst. 22, 396-397
;
_diffrn_reflns_theta_full 32.01
_diffrn_reflns_theta_max 32.01
_diffrn_reflns_theta_min 1.93
_exptl_absorpt_coefficient_mu 2.958
_exptl_absorpt_correction_T_max 0.8197
_exptl_absorpt_correction_T_min 0.618
_exptl_absorpt_correction_type multi-scan
_exptl_absorpt_process_details
;
        [c.f. r.h. blessing, acta cryst. (1995), a51, 33-38]
;
_exptl_crystal_colour colourless
_exptl_crystal_density_diffrn 2.626
_exptl_crystal_density_method 'not measured'
_exptl_crystal_description prism
_exptl_crystal_F_000 1448
_exptl_crystal_size_max 0.18
_exptl_crystal_size_mid 0.18
_exptl_crystal_size_min 0.07
_refine_diff_density_max 0.588
_refine_diff_density_min -0.636
_refine_ls_extinction_coef 0.0047(5)
_refine_ls_extinction_expression Fc^*^=kFc[1+0.001xFc^2^\l^3^/sin(2\q)]^-1/4^
_refine_ls_extinction_method SHELXL
_refine_ls_goodness_of_fit_ref 1.066
_refine_ls_hydrogen_treatment mixed
_refine_ls_matrix_type full
_refine_ls_number_parameters 164
_refine_ls_number_reflns 3226
_refine_ls_number_restraints 0
_refine_ls_restrained_S_all 1.066
_refine_ls_R_factor_all 0.0634
_refine_ls_R_factor_gt 0.0396
_refine_ls_shift/su_max 0.001
_refine_ls_shift/su_mean 0
_refine_ls_structure_factor_coef Fsqd
_refine_ls_weighting_details 'calc w=1/[\s^2^(Fo^2^)+(0.0204P)^2^+1.5967P] where P=(Fo^2^+2Fc^2^)/3'
_refine_ls_weighting_scheme calc
_refine_ls_wR_factor_gt 0.0836
_refine_ls_wR_factor_ref 0.0927
_reflns_number_gt 2368
_reflns_number_total 3226
_reflns_threshold_expression >2sigma(I)
_cod_data_source_file de5022.cif
_cod_data_source_block rgp29c
_cod_original_sg_symbol_H-M 'P 4/n'
_cod_original_formula_sum 'Br1 H4 Na9 O20 S4'
_cod_database_code 2100329

loop_
_symmetry_equiv_pos_as_xyz
'x, y, z'
'-x+1/2, -y+1/2, z'
'-y+1/2, x, z'
'y, -x+1/2, z'
'-x, -y, -z'
'x-1/2, y-1/2, -z'
'y-1/2, -x, -z'
'-y, x-1/2, -z'

loop_
_atom_site_label
_atom_site_fract_x
_atom_site_fract_y
_atom_site_fract_z
_atom_site_U_iso_or_equiv
_atom_site_adp_type
_atom_site_calc_flag
_atom_site_refinement_flags
_atom_site_occupancy
_atom_site_disorder_assembly
_atom_site_disorder_group
_atom_site_type_symbol
Br1 0.75 0.25 1 0.01417(12) Uani d S 1 . . Br
Br11 0.25 0.25 0.48695(5) 0.01273(12) Uani d S 1 . . Br
Na1 0.64723(7) 0.37337(6) 0.81685(12) 0.0146(2) Uani d . 1 . . Na
Na2 0.75 0.25 0.5 0.0163(4) Uani d S 1 . . Na
Na3 0.62673(7) 0.39174(7) 0.20464(12) 0.0163(2) Uani d . 1 . . Na
Na11 0.35448(6) 0.37461(7) 0.68522(11) 0.0142(2) Uani d . 1 . . Na
Na12 0.25 0.25 1.0196(2) 0.0161(4) Uani d S 1 . . Na
Na13 0.37149(7) 0.38946(7) 1.29937(12) 0.0163(2) Uani d . 1 . . Na
O1 0.48432(12) 0.18355(12) 0.50326(18) 0.0144(4) Uani d . 1 . . O
O2 0.59709(11) 0.26609(11) 0.3582(2) 0.0149(3) Uani d . 1 . . O
O3 0.48255(12) 0.34608(11) 0.50464(18) 0.0140(4) Uani d . 1 . . O
O4 0.59943(11) 0.26410(11) 0.6435(2) 0.0142(3) Uani d . 1 . . O
O5 0.54143(12) 0.47531(12) 0.7030(2) 0.0166(4) Uani d . 1 . . O
O11 0.51614(12) 0.18381(12) 1.00036(18) 0.0150(4) Uani d . 1 . . O
O12 0.40253(11) 0.26427(11) 1.1447(2) 0.0149(3) Uani d . 1 . . O
O13 0.51716(12) 0.34647(12) 1.00146(17) 0.0146(4) Uani d . 1 . . O
O14 0.40122(11) 0.26533(11) 0.8598(2) 0.0140(3) Uani d . 1 . . O
O15 0.46047(12) 0.47460(12) 0.8003(2) 0.0167(4) Uani d . 1 . . O
S1 0.54035(4) 0.26441(4) 0.50241(6) 0.01007(13) Uani d . 1 . . S
S11 0.45972(4) 0.26436(4) 1.00141(6) 0.01007(13) Uani d . 1 . . S
H5 0.527(2) 0.440(2) 0.628(4) 0.032(9) Uiso d . 1 . . H
H15 0.477(3) 0.443(3) 0.881(5) 0.055(12) Uiso d . 1 . . H

loop_
_atom_site_aniso_label
_atom_site_aniso_U_11
_atom_site_aniso_U_22
_atom_site_aniso_U_33
_atom_site_aniso_U_12
_atom_site_aniso_U_13
_atom_site_aniso_U_23
Br1 0.01358(15) 0.01358(15) 0.0153(2) 0 0 0
Br11 0.01265(14) 0.01265(14) 0.0129(2) 0 0 0
Na1 0.0153(5) 0.0151(5) 0.0134(5) -0.0012(4) 0.0002(4) -0.0014(4)
Na2 0.0133(6) 0.0133(6) 0.0223(11) 0 0 0
Na3 0.0161(5) 0.0160(5) 0.0167(5) -0.0020(4) -0.0017(4) 0.0030(4)
Na11 0.0141(5) 0.0144(5) 0.0140(5) 0.0002(4) 0.0000(4) 0.0022(4)
Na12 0.0139(6) 0.0139(6) 0.0204(10) 0 0 0
Na13 0.0164(5) 0.0167(5) 0.0158(5) 0.0013(4) -0.0013(4) -0.0035(4)
O1 0.0137(8) 0.0151(8) 0.0145(9) -0.0051(6) 0.0018(6) 0.0000(6)
O2 0.0157(8) 0.0147(8) 0.0145(8) -0.0013(7) 0.0036(7) 0.0017(7)
O3 0.0136(8) 0.0131(8) 0.0152(9) 0.0041(6) -0.0009(6) -0.0008(6)
O4 0.0158(8) 0.0140(8) 0.0130(8) 0.0015(7) -0.0035(7) -0.0001(6)
O5 0.0141(8) 0.0181(9) 0.0175(9) -0.0010(7) 0.0032(7) -0.0009(7)
O11 0.0144(8) 0.0155(8) 0.0151(9) 0.0043(6) -0.0019(6) -0.0015(6)
O12 0.0149(8) 0.0164(8) 0.0135(8) -0.0003(7) 0.0020(7) -0.0016(7)
O13 0.0152(8) 0.0143(8) 0.0142(9) -0.0034(6) -0.0016(6) 0.0020(6)
O14 0.0136(8) 0.0151(8) 0.0133(8) -0.0003(6) -0.0039(6) 0.0008(6)
O15 0.0150(8) 0.0181(9) 0.0169(9) 0.0005(7) 0.0028(7) 0.0022(7)
S1 0.0105(2) 0.0102(2) 0.0095(3) 0.00005(19) -0.00022(19) -0.00019(19)
S11 0.0101(2) 0.0104(2) 0.0097(3) -0.00001(19) -0.00067(19) -0.00026(19)

loop_
_atom_type_symbol
_atom_type_description
_atom_type_scat_dispersion_real
_atom_type_scat_dispersion_imag
_atom_type_scat_source
Br Br -0.2901 2.4595 'International Tables Vol C Tables 4.2.6.8 and 6.1.1.4'
Na Na 0.0362 0.0249 'International Tables Vol C Tables 4.2.6.8 and 6.1.1.4'
O O 0.0106 0.006 'International Tables Vol C Tables 4.2.6.8 and 6.1.1.4'
S S 0.1246 0.1234 'International Tables Vol C Tables 4.2.6.8 and 6.1.1.4'
H H 0 0 'International Tables Vol C Tables 4.2.6.8 and 6.1.1.4'

loop_
_geom_angle_atom_site_label_1
_geom_angle_atom_site_label_2
_geom_angle_atom_site_label_3
_geom_angle_site_symmetry_1
_geom_angle_site_symmetry_3
_geom_angle
Na1 Br1 Na1 7_667 8_657 114.53(4)
Na1 Br1 Na1 7_667 2_655 107.005(19)
Na1 Br1 Na1 8_657 2_655 107.005(19)
Na1 Br1 Na1 7_667 . 107.005(19)
Na1 Br1 Na1 8_657 . 107.005(19)
Na1 Br1 Na1 2_655 . 114.53(4)
Na1 Br1 Na3 7_667 8_656 178.43(2)
Na1 Br1 Na3 8_657 8_656 64.30(3)
Na1 Br1 Na3 2_655 8_656 72.65(3)
Na1 Br1 Na3 . 8_656 74.47(3)
Na1 Br1 Na3 7_667 1_556 74.47(3)
Na1 Br1 Na3 8_657 1_556 72.65(3)
Na1 Br1 Na3 2_655 1_556 178.43(2)
Na1 Br1 Na3 . 1_556 64.30(3)
Na3 Br1 Na3 8_656 1_556 105.890(16)
Na1 Br1 Na3 7_667 7_666 64.30(3)
Na1 Br1 Na3 8_657 7_666 178.43(3)
Na1 Br1 Na3 2_655 7_666 74.47(3)
Na1 Br1 Na3 . 7_666 72.65(3)
Na3 Br1 Na3 8_656 7_666 116.90(3)
Na3 Br1 Na3 1_556 7_666 105.890(16)
Na1 Br1 Na3 7_667 2_656 72.65(3)
Na1 Br1 Na3 8_657 2_656 74.47(3)
Na1 Br1 Na3 2_655 2_656 64.30(3)
Na1 Br1 Na3 . 2_656 178.43(3)
Na3 Br1 Na3 8_656 2_656 105.890(16)
Na3 Br1 Na3 1_556 2_656 116.90(3)
Na3 Br1 Na3 7_666 2_656 105.890(16)
Na11 Br11 Na11 . 2 111.00(4)
Na11 Br11 Na11 . 4 71.29(2)
Na11 Br11 Na11 2 4 71.29(2)
Na11 Br11 Na11 . 3 71.29(2)
Na11 Br11 Na11 2 3 71.29(2)
Na11 Br11 Na11 4 3 111.00(4)
Na11 Br11 Na13 . 2_554 175.17(3)
Na11 Br11 Na13 2 2_554 64.26(3)
Na11 Br11 Na13 4 2_554 107.13(3)
Na11 Br11 Na13 3 2_554 105.52(3)
Na11 Br11 Na13 . 1_554 64.26(3)
Na11 Br11 Na13 2 1_554 175.17(3)
Na11 Br11 Na13 4 1_554 105.52(3)
Na11 Br11 Na13 3 1_554 107.13(3)
Na13 Br11 Na13 2_554 1_554 120.49(4)
Na11 Br11 Na13 . 3_554 105.52(3)
Na11 Br11 Na13 2 3_554 107.13(3)
Na11 Br11 Na13 4 3_554 175.17(3)
Na11 Br11 Na13 3 3_554 64.26(3)
Na13 Br11 Na13 2_554 3_554 75.742(17)
Na13 Br11 Na13 1_554 3_554 75.742(17)
Na11 Br11 Na13 . 4_554 107.13(3)
Na11 Br11 Na13 2 4_554 105.52(3)
Na11 Br11 Na13 4 4_554 64.26(3)
Na11 Br11 Na13 3 4_554 175.17(3)
Na13 Br11 Na13 2_554 4_554 75.742(17)
Na13 Br11 Na13 1_554 4_554 75.742(17)
Na13 Br11 Na13 3_554 4_554 120.49(4)
O4 Na1 O11 . 7_667 175.40(8)
O4 Na1 O2 . 7_666 88.27(7)
O11 Na1 O2 7_667 7_666 96.00(7)
O4 Na1 O5 . . 89.57(7)
O11 Na1 O5 7_667 . 88.20(7)
O2 Na1 O5 7_666 . 97.37(7)
O4 Na1 O13 . . 92.23(7)
O11 Na1 O13 7_667 . 83.45(6)
O2 Na1 O13 7_666 . 178.06(7)
O5 Na1 O13 . . 80.76(6)
O4 Na1 Br1 . . 92.96(5)
O11 Na1 Br1 7_667 . 88.53(5)
O2 Na1 Br1 7_666 . 93.08(5)
O5 Na1 Br1 . . 169.32(6)
O13 Na1 Br1 . . 88.77(5)
O4 Na1 Na3 . 1_556 131.23(6)
O11 Na1 Na3 7_667 1_556 45.97(5)
O2 Na1 Na3 7_666 1_556 132.62(6)
O5 Na1 Na3 . 1_556 106.42(6)
O13 Na1 Na3 . 1_556 47.91(4)
Br1 Na1 Na3 . 1_556 64.37(3)
O4 Na1 Na2 . . 45.36(5)
O11 Na1 Na2 7_667 . 139.23(6)
O2 Na1 Na2 7_666 . 46.10(5)
O5 Na1 Na2 . . 108.15(6)
O13 Na1 Na2 . . 134.96(5)
Br1 Na1 Na2 . . 80.78(2)
Na3 Na1 Na2 1_556 . 145.13(4)
O4 Na1 Na3 . 7_666 106.14(5)
O11 Na1 Na3 7_667 7_666 78.35(5)
O2 Na1 Na3 7_666 7_666 38.21(5)
O5 Na1 Na3 . 7_666 129.76(6)
O13 Na1 Na3 . 7_666 143.17(5)
Br1 Na1 Na3 . 7_666 59.25(2)
Na3 Na1 Na3 1_556 7_666 98.17(3)
Na2 Na1 Na3 . 7_666 62.33(2)
O4 Na1 Na13 . 5_667 119.30(6)
O11 Na1 Na13 7_667 5_667 60.70(5)
O2 Na1 Na13 7_666 5_667 73.16(5)
O5 Na1 Na13 . 5_667 39.87(5)
O13 Na1 Na13 . 5_667 104.98(5)
Br1 Na1 Na13 . 5_667 143.67(4)
Na3 Na1 Na13 1_556 5_667 100.15(3)
Na2 Na1 Na13 . 5_667 109.20(3)
Na3 Na1 Na13 7_666 5_667 93.61(3)
O4 Na1 Na3 . 8_656 38.90(5)
O11 Na1 Na3 7_667 8_656 140.36(6)
O2 Na1 Na3 7_666 8_656 105.83(5)
O5 Na1 Na3 . 8_656 120.34(6)
O13 Na1 Na3 . 8_656 75.67(5)
Br1 Na1 Na3 . 8_656 58.16(2)
Na3 Na1 Na3 1_556 8_656 96.65(3)
Na2 Na1 Na3 . 8_656 61.57(2)
Na3 Na1 Na3 7_666 8_656 98.80(3)
Na13 Na1 Na3 5_667 8_656 157.45(4)
O4 Na1 H5 . . 70.6(7)
O11 Na1 H5 7_667 . 107.3(8)
O2 Na1 H5 7_666 . 94.0(7)
O5 Na1 H5 . . 19.2(7)
O13 Na1 H5 . . 84.4(7)
Br1 Na1 H5 . . 161.8(7)
Na3 Na1 H5 1_556 . 120.7(7)
Na2 Na1 H5 . . 92.2(7)
Na3 Na1 H5 7_666 . 131.5(7)
Na13 Na1 H5 5_667 . 54.5(7)
Na3 Na1 H5 8_656 . 103.8(7)
O4 Na2 O4 8_656 2_655 102.85(3)
O4 Na2 O4 8_656 . 102.85(3)
O4 Na2 O4 2_655 . 123.73(7)
O4 Na2 O4 8_656 7_666 123.73(7)
O4 Na2 O4 2_655 7_666 102.85(3)
O4 Na2 O4 . 7_666 102.85(3)
O4 Na2 O2 8_656 . 77.96(5)
O4 Na2 O2 2_655 . 179.11(5)
O4 Na2 O2 . . 55.61(6)
O4 Na2 O2 7_666 . 76.91(5)
O4 Na2 O2 8_656 8_656 55.61(6)
O4 Na2 O2 2_655 8_656 77.96(5)
O4 Na2 O2 . 8_656 76.91(5)
O4 Na2 O2 7_666 8_656 179.11(5)
O2 Na2 O2 . 8_656 102.28(3)
O4 Na2 O2 8_656 7_666 179.11(5)
O4 Na2 O2 2_655 7_666 76.91(5)
O4 Na2 O2 . 7_666 77.96(5)
O4 Na2 O2 7_666 7_666 55.61(6)
O2 Na2 O2 . 7_666 102.28(3)
O2 Na2 O2 8_656 7_666 125.06(7)
O4 Na2 O2 8_656 2_655 76.91(5)
O4 Na2 O2 2_655 2_655 55.61(6)
O4 Na2 O2 . 2_655 179.11(5)
O4 Na2 O2 7_666 2_655 77.96(5)
O2 Na2 O2 . 2_655 125.06(7)
O2 Na2 O2 8_656 2_655 102.28(3)
O2 Na2 O2 7_666 2_655 102.28(3)
O4 Na2 S1 8_656 8_656 27.80(4)
O4 Na2 S1 2_655 8_656 88.92(4)
O4 Na2 S1 . 8_656 91.42(4)
O4 Na2 S1 7_666 8_656 151.46(4)
O2 Na2 S1 . 8_656 91.67(4)
O2 Na2 S1 8_656 8_656 27.91(4)
O2 Na2 S1 7_666 8_656 152.83(4)
O2 Na2 S1 2_655 8_656 87.99(4)
O4 Na2 S1 8_656 . 88.92(4)
O4 Na2 S1 2_655 . 151.46(4)
O4 Na2 S1 . . 27.80(4)
O4 Na2 S1 7_666 . 91.42(4)
O2 Na2 S1 . . 27.91(4)
O2 Na2 S1 8_656 . 87.99(4)
O2 Na2 S1 7_666 . 91.67(4)
O2 Na2 S1 2_655 . 152.83(4)
S1 Na2 S1 8_656 . 90
O4 Na2 S1 8_656 7_666 151.46(4)
O4 Na2 S1 2_655 7_666 91.42(4)
O4 Na2 S1 . 7_666 88.92(4)
O4 Na2 S1 7_666 7_666 27.80(4)
O2 Na2 S1 . 7_666 87.99(4)
O2 Na2 S1 8_656 7_666 152.83(4)
O2 Na2 S1 7_666 7_666 27.91(4)
O2 Na2 S1 2_655 7_666 91.67(4)
S1 Na2 S1 8_656 7_666 179.259(19)
S1 Na2 S1 . 7_666 90
O4 Na2 S1 8_656 2_655 91.42(4)
O4 Na2 S1 2_655 2_655 27.80(4)
O4 Na2 S1 . 2_655 151.46(4)
O4 Na2 S1 7_666 2_655 88.92(4)
O2 Na2 S1 . 2_655 152.83(4)
O2 Na2 S1 8_656 2_655 91.67(4)
O2 Na2 S1 7_666 2_655 87.99(4)
O2 Na2 S1 2_655 2_655 27.91(4)
S1 Na2 S1 8_656 2_655 90
S1 Na2 S1 . 2_655 179.259(19)
S1 Na2 S1 7_666 2_655 90
O2 Na3 O11 . 7_666 160.90(8)
O2 Na3 O15 . 5_666 125.63(8)
O11 Na3 O15 7_666 5_666 72.37(7)
O2 Na3 O4 . 7_666 84.93(7)
O11 Na3 O4 7_666 7_666 92.76(7)
O15 Na3 O4 5_666 7_666 115.25(7)
O2 Na3 O13 . 1_554 92.18(7)
O11 Na3 O13 7_666 1_554 83.83(6)
O15 Na3 O13 5_666 1_554 81.64(7)
O4 Na3 O13 7_666 1_554 160.94(7)
O2 Na3 Na1 . 1_554 120.18(6)
O11 Na3 Na1 7_666 1_554 44.87(5)
O15 Na3 Na1 5_666 1_554 95.93(6)
O4 Na3 Na1 7_666 1_554 116.72(6)
O13 Na3 Na1 1_554 1_554 49.43(4)
O2 Na3 Br1 . 1_554 83.00(5)
O11 Na3 Br1 7_666 1_554 77.92(5)
O15 Na3 Br1 5_666 1_554 146.60(6)
O4 Na3 Br1 7_666 1_554 80.64(5)
O13 Na3 Br1 1_554 1_554 80.31(5)
Na1 Na3 Br1 1_554 1_554 51.33(2)
O2 Na3 S1 . 7_666 87.26(5)
O11 Na3 S1 7_666 7_666 97.99(5)
O15 Na3 S1 5_666 7_666 95.40(6)
O4 Na3 S1 7_666 7_666 22.98(4)
O13 Na3 S1 1_554 7_666 175.93(6)
Na1 Na3 S1 1_554 7_666 134.02(4)
Br1 Na3 S1 1_554 7_666 103.62(3)
O2 Na3 Na11 . 5_666 130.63(6)
O11 Na3 Na11 7_666 5_666 66.33(5)
O15 Na3 Na11 5_666 5_666 40.53(5)
O4 Na3 Na11 7_666 5_666 75.32(5)
O13 Na3 Na11 1_554 5_666 119.60(6)
Na1 Na3 Na11 1_554 5_666 109.10(3)
Br1 Na3 Na11 1_554 5_666 135.25(3)
S1 Na3 Na11 7_666 5_666 58.33(2)
O2 Na3 Na1 . 8_656 38.74(5)
O11 Na3 Na1 7_666 8_656 123.02(6)
O15 Na3 Na1 5_666 8_656 146.64(6)
O4 Na3 Na1 7_666 8_656 94.64(5)
O13 Na3 Na1 1_554 8_656 72.00(5)
Na1 Na3 Na1 1_554 8_656 82.40(3)
Br1 Na3 Na1 1_554 8_656 48.10(2)
S1 Na3 Na1 7_666 8_656 109.71(3)
Na11 Na3 Na1 5_666 8_656 167.18(4)
O2 Na3 Na1 . 7_666 95.11(5)
O11 Na3 Na1 7_666 7_666 72.53(5)
O15 Na3 Na1 5_666 7_666 131.97(6)
O4 Na3 Na1 7_666 7_666 36.68(4)
O13 Na3 Na1 1_554 7_666 125.41(6)
Na1 Na3 Na1 1_554 7_666 81.21(3)
Br1 Na3 Na1 1_554 7_666 47.37(2)
S1 Na3 Na1 7_666 7_666 58.67(2)
Na11 Na3 Na1 5_666 7_666 94.94(3)
Na1 Na3 Na1 8_656 7_666 80.93(3)
O2 Na3 Na2 . . 42.93(5)
O11 Na3 Na2 7_666 . 129.43(6)
O15 Na3 Na2 5_666 . 138.83(6)
O4 Na3 Na2 7_666 . 42.63(4)
O13 Na3 Na2 1_554 . 129.21(5)
Na1 Na3 Na2 1_554 . 124.42(3)
Br1 Na3 Na2 1_554 . 73.10(2)
S1 Na3 Na2 7_666 . 52.009(17)
Na11 Na3 Na2 5_666 . 109.65(3)
Na1 Na3 Na2 8_656 . 57.93(2)
Na1 Na3 Na2 7_666 . 57.29(2)
O14 Na11 O1 . 3 176.42(8)
O14 Na11 O14 . 3 87.23(9)
O1 Na11 O14 3 3 96.16(7)
O14 Na11 O15 . . 89.05(7)
O1 Na11 O15 3 . 89.33(7)
O14 Na11 O15 3 . 98.38(7)
O14 Na11 O3 . . 92.04(7)
O1 Na11 O3 3 . 84.56(6)
O14 Na11 O3 3 . 179.08(7)
O15 Na11 O3 . . 81.05(6)
O14 Na11 Br11 . . 94.26(5)
O1 Na11 Br11 3 . 86.69(5)
O14 Na11 Br11 3 . 93.31(5)
O15 Na11 Br11 . . 167.99(6)
O3 Na11 Br11 . . 87.29(5)
O14 Na11 Na13 . 1_554 131.21(6)
O1 Na11 Na13 3 1_554 46.57(5)
O14 Na11 Na13 3 1_554 132.06(6)
O15 Na11 Na13 . 1_554 108.07(6)
O3 Na11 Na13 . 1_554 48.86(4)
Br11 Na11 Na13 . 1_554 61.36(3)
O14 Na11 Na11 . 4 42.94(5)
O1 Na11 Na11 3 4 136.63(5)
O14 Na11 Na11 3 4 103.60(5)
O15 Na11 Na11 . 4 124.50(6)
O3 Na11 Na11 . 4 76.19(5)
Br11 Na11 Na11 . 4 54.355(10)
Na13 Na11 Na11 1_554 4 93.49(2)
O14 Na11 Na11 . 3 103.87(5)
O1 Na11 Na11 3 3 79.48(6)
O14 Na11 Na11 3 3 41.93(5)
O15 Na11 Na11 . 3 135.80(6)
O3 Na11 Na11 . 3 138.87(4)
Br11 Na11 Na11 . 3 54.355(10)
Na13 Na11 Na11 1_554 3 94.79(2)
Na11 Na11 Na11 4 3 90
O14 Na11 Na3 . 5_666 119.72(6)
O1 Na11 Na3 3 5_666 60.40(5)
O14 Na11 Na3 3 5_666 74.69(5)
O15 Na11 Na3 . 5_666 40.56(5)
O3 Na11 Na3 . 5_666 105.23(5)
Br11 Na11 Na3 . 5_666 142.61(4)
Na13 Na11 Na3 1_554 5_666 100.55(3)
Na11 Na11 Na3 4 5_666 162.38(3)
Na11 Na11 Na3 3 5_666 99.30(4)
O14 Na11 Na12 . . 44.75(5)
O1 Na11 Na12 3 . 138.83(6)
O14 Na11 Na12 3 . 44.88(5)
O15 Na11 Na12 . . 106.55(6)
O3 Na11 Na12 . . 134.57(5)
Br11 Na11 Na12 . . 83.71(3)
Na13 Na11 Na12 1_554 . 145.06(4)
Na11 Na11 Na12 4 . 62.489(15)
Na11 Na11 Na12 3 . 62.489(15)
Na3 Na11 Na12 5_666 . 108.73(3)
O14 Na11 H15 . . 70.7(9)
O1 Na11 H15 3 . 107.8(9)
O14 Na11 H15 3 . 94.2(8)
O15 Na11 H15 . . 18.6(9)
O3 Na11 H15 . . 85.1(8)
Br11 Na11 H15 . . 162.8(8)
Na13 Na11 H15 1_554 . 122.3(9)
Na11 Na11 H15 4 . 108.8(8)
Na11 Na11 H15 3 . 135.9(8)
Na3 Na11 H15 5_666 . 54.5(8)
Na12 Na11 H15 . . 90.7(9)
O12 Na12 O12 . 4 79.94(4)
O12 Na12 O12 . 3 79.94(4)
O12 Na12 O12 4 3 130.59(11)
O12 Na12 O12 . 2 130.59(11)
O12 Na12 O12 4 2 79.94(4)
O12 Na12 O12 3 2 79.94(4)
O12 Na12 O14 . 2 174.04(9)
O12 Na12 O14 4 2 101.95(5)
O12 Na12 O14 3 2 102.66(5)
O12 Na12 O14 2 2 55.36(6)
O12 Na12 O14 . 4 101.95(5)
O12 Na12 O14 4 4 55.36(6)
O12 Na12 O14 3 4 174.04(9)
O12 Na12 O14 2 4 102.66(5)
O14 Na12 O14 2 4 74.93(5)
O12 Na12 O14 . 3 102.66(5)
O12 Na12 O14 4 3 174.04(9)
O12 Na12 O14 3 3 55.36(6)
O12 Na12 O14 2 3 101.95(5)
O14 Na12 O14 2 3 74.93(5)
O14 Na12 O14 4 3 118.69(11)
O12 Na12 O14 . . 55.36(6)
O12 Na12 O14 4 . 102.66(5)
O12 Na12 O14 3 . 101.95(5)
O12 Na12 O14 2 . 174.04(9)
O14 Na12 O14 2 . 118.69(11)
O14 Na12 O14 4 . 74.93(5)
O14 Na12 O14 3 . 74.93(5)
O12 Na12 S11 . 2 158.04(9)
O12 Na12 S11 4 2 92.46(4)
O12 Na12 S11 3 2 89.87(4)
O12 Na12 S11 2 2 27.54(4)
O14 Na12 S11 2 2 27.92(4)
O14 Na12 S11 4 2 90.19(4)
O14 Na12 S11 3 2 86.97(4)
O14 Na12 S11 . 2 146.50(8)
O12 Na12 S11 . 4 92.46(4)
O12 Na12 S11 4 4 27.54(4)
O12 Na12 S11 3 4 158.04(9)
O12 Na12 S11 2 4 89.87(4)
O14 Na12 S11 2 4 86.97(4)
O14 Na12 S11 4 4 27.92(4)
O14 Na12 S11 3 4 146.50(8)
O14 Na12 S11 . 4 90.19(4)
S11 Na12 S11 2 4 89.864(4)
O12 Na12 S11 . 3 89.87(4)
O12 Na12 S11 4 3 158.04(9)
O12 Na12 S11 3 3 27.54(4)
O12 Na12 S11 2 3 92.46(4)
O14 Na12 S11 2 3 90.19(4)
O14 Na12 S11 4 3 146.50(8)
O14 Na12 S11 3 3 27.92(4)
O14 Na12 S11 . 3 86.97(4)
S11 Na12 S11 2 3 89.864(4)
S11 Na12 S11 4 3 174.41(7)
O12 Na12 S11 . . 27.54(4)
O12 Na12 S11 4 . 89.87(4)
O12 Na12 S11 3 . 92.46(4)
O12 Na12 S11 2 . 158.04(9)
O14 Na12 S11 2 . 146.50(8)
O14 Na12 S11 4 . 86.97(4)
O14 Na12 S11 3 . 90.19(4)
O14 Na12 S11 . . 27.92(4)
S11 Na12 S11 2 . 174.41(7)
S11 Na12 S11 4 . 89.864(4)
S11 Na12 S11 3 . 89.864(4)
O12 Na13 O1 . 3_556 162.63(8)
O12 Na13 O5 . 5_667 124.29(7)
O1 Na13 O5 3_556 5_667 72.03(7)
O12 Na13 O12 . 3 86.01(9)
O1 Na13 O12 3_556 3 92.92(7)
O5 Na13 O12 5_667 3 112.44(7)
O12 Na13 O3 . 1_556 92.68(7)
O1 Na13 O3 3_556 1_556 83.32(6)
O5 Na13 O3 5_667 1_556 82.15(7)
O12 Na13 O3 3 1_556 163.10(7)
O12 Na13 Br11 . 1_556 82.26(5)
O1 Na13 Br11 3_556 1_556 80.46(5)
O5 Na13 Br11 5_667 1_556 149.68(6)
O12 Na13 Br11 3 1_556 80.91(5)
O3 Na13 Br11 1_556 1_556 82.22(5)
O12 Na13 Na11 . 1_556 121.20(6)
O1 Na13 Na11 3_556 1_556 45.09(5)
O5 Na13 Na11 5_667 1_556 96.17(6)
O12 Na13 Na11 3 1_556 118.43(6)
O3 Na13 Na11 1_556 1_556 48.82(4)
Br11 Na13 Na11 1_556 1_556 54.38(2)
O12 Na13 S11 . 3 87.36(5)
O1 Na13 S11 3_556 3 98.22(5)
O5 Na13 S11 5_667 3 93.30(5)
O12 Na13 S11 3 3 22.36(4)
O3 Na13 S11 1_556 3 174.52(6)
Br11 Na13 S11 1_556 3 103.20(3)
Na11 Na13 S11 1_556 3 135.23(4)
O12 Na13 S11 . . 20.93(4)
O1 Na13 S11 3_556 . 176.30(6)
O5 Na13 S11 5_667 . 104.27(6)
O12 Na13 S11 3 . 88.39(5)
O3 Na13 S11 1_556 . 96.39(5)
Br11 Na13 S11 1_556 . 103.17(3)
Na11 Na13 S11 1_556 . 136.71(4)
S11 Na13 S11 3 . 81.73(3)
O12 Na13 Na12 . . 43.52(5)
O1 Na13 Na12 3_556 . 129.70(6)
O5 Na13 Na12 5_667 . 138.38(6)
O12 Na13 Na12 3 . 43.75(4)
O3 Na13 Na12 1_556 . 129.50(5)
Br11 Na13 Na12 1_556 . 70.20(3)
Na11 Na13 Na12 1_556 . 124.57(4)
S11 Na13 Na12 3 . 53.05(2)
S11 Na13 Na12 . . 53.04(2)
O12 Na13 Na1 . 5_667 129.74(6)
O1 Na13 Na1 3_556 5_667 65.91(5)
O5 Na13 Na1 5_667 5_667 39.72(5)
O12 Na13 Na1 3 5_667 73.49(5)
O3 Na13 Na1 1_556 5_667 119.11(5)
Br11 Na13 Na1 1_556 5_667 135.86(3)
Na11 Na13 Na1 1_556 5_667 108.87(3)
S11 Na13 Na1 3 5_667 57.39(2)
S11 Na13 Na1 . 5_667 111.25(3)
Na12 Na13 Na1 . 5_667 109.96(3)
O12 Na13 Na3 . 1_556 72.38(5)
O1 Na13 Na3 3_556 1_556 118.82(6)
O5 Na13 Na3 5_667 1_556 57.39(5)
O12 Na13 Na3 3 1_556 135.22(6)
O3 Na13 Na3 1_556 1_556 59.37(5)
Br11 Na13 Na3 1_556 1_556 131.72(3)
Na11 Na13 Na3 1_556 1_556 106.28(3)
S11 Na13 Na3 3 1_556 115.55(3)
S11 Na13 Na3 . 1_556 58.23(2)
Na12 Na13 Na3 . 1_556 111.19(3)
Na1 Na13 Na3 5_667 1_556 90.66(3)
S1 O1 Na11 . 4 127.47(10)
S1 O1 Na13 . 4_554 128.41(9)
Na11 O1 Na13 4 4_554 88.34(7)
S1 O2 Na3 . . 125.40(10)
S1 O2 Na1 . 8_656 127.52(10)
Na3 O2 Na1 . 8_656 103.05(7)
S1 O2 Na2 . . 97.20(9)
Na3 O2 Na2 . . 99.42(6)
Na1 O2 Na2 8_656 . 93.06(6)
S1 O3 Na11 . . 126.40(10)
S1 O3 Na13 . 1_554 126.19(9)
Na11 O3 Na13 . 1_554 82.32(6)
S1 O4 Na1 . . 133.74(10)
S1 O4 Na3 . 8_656 117.32(9)
Na1 O4 Na3 . 8_656 104.42(7)
S1 O4 Na2 . . 98.36(9)
Na1 O4 Na2 . . 94.87(6)
Na3 O4 Na2 8_656 . 97.56(6)
O15 O5 Na1 . . 108.50(12)
O15 O5 Na13 . 5_667 117.32(13)
Na1 O5 Na13 . 5_667 100.41(7)
O15 O5 H5 . . 101(2)
Na1 O5 H5 . . 94(2)
Na13 O5 H5 5_667 . 131(2)
S11 O11 Na1 . 8_657 126.62(10)
S11 O11 Na3 . 8_656 129.28(10)
Na1 O11 Na3 8_657 8_656 89.16(7)
S11 O12 Na13 . . 124.86(10)
S11 O12 Na13 . 4 119.14(10)
Na13 O12 Na13 . 4 110.89(9)
S11 O12 Na12 . . 100.48(10)
Na13 O12 Na12 . . 96.99(7)
Na13 O12 Na12 4 . 94.66(7)
S11 O13 Na3 . 1_556 127.32(9)
S11 O13 Na1 . . 124.91(10)
Na3 O13 Na1 1_556 . 82.66(6)
S11 O14 Na11 . . 134.46(10)
S11 O14 Na11 . 4 126.65(10)
Na11 O14 Na11 . 4 95.13(8)
S11 O14 Na12 . . 95.38(9)
Na11 O14 Na12 . . 97.31(7)
Na11 O14 Na12 4 . 96.20(7)
O5 O15 Na11 . . 109.07(13)
O5 O15 Na3 . 5_666 115.88(13)
Na11 O15 Na3 . 5_666 98.91(7)
O5 O15 H15 . . 102(3)
Na11 O15 H15 . . 100(3)
Na3 O15 H15 5_666 . 129(3)
O1 S1 O4 . . 109.46(10)
O1 S1 O2 . . 110.11(10)
O4 S1 O2 . . 108.47(11)
O1 S1 O3 . . 109.99(11)
O4 S1 O3 . . 109.69(9)
O2 S1 O3 . . 109.09(10)
O11 S11 O12 . . 109.62(10)
O11 S11 O14 . . 110.02(10)
O12 S11 O14 . . 108.45(11)
O11 S11 O13 . . 110.01(11)
O12 S11 O13 . . 109.38(10)
O14 S11 O13 . . 109.33(10)

loop_
_geom_bond_atom_site_label_1
_geom_bond_atom_site_label_2
_geom_bond_site_symmetry_2
_geom_bond_distance
_geom_bond_publ_flag
Br1 Na1 7_667 2.8466(10) ?
Br1 Na1 8_657 2.8466(10) ?
Br1 Na1 2_655 2.8466(10) ?
Br1 Na1 . 2.8466(10) ?
Br1 Na3 8_656 3.2872(10) ?
Br1 Na3 1_556 3.2872(10) ?
Br1 Na3 7_666 3.2872(10) ?
Br1 Na3 2_656 3.2872(10) ?
Br11 Na11 . 2.9424(10) ?
Br11 Na11 2 2.9424(10) ?
Br11 Na11 4 2.9424(10) ?
Br11 Na11 3 2.9424(10) ?
Br11 Na13 2_554 3.1770(11) ?
Br11 Na13 1_554 3.1770(11) ?
Br11 Na13 3_554 3.1770(11) ?
Br11 Na13 4_554 3.1770(11) ?
Na1 O4 . 2.2993(19) ?
Na1 O11 7_667 2.3179(19) ?
Na1 O2 7_666 2.345(2) ?
Na1 O5 . 2.391(2) ?
Na1 O13 . 2.516(2) ?
Na1 Na3 1_556 3.2852(15) ?
Na1 Na2 . 3.5813(10) ?
Na1 Na3 7_666 3.6507(14) ?
Na1 Na13 5_667 3.6798(14) ?
Na1 Na3 8_656 3.7281(14) ?
Na1 H5 . 2.59(3) ?
Na2 O4 8_656 2.5574(17) ?
Na2 O4 2_655 2.5574(17) ?
Na2 O4 . 2.5574(17) ?
Na2 O4 7_666 2.5574(17) ?
Na2 O2 . 2.5842(18) ?
Na2 O2 8_656 2.5842(18) ?
Na2 O2 7_666 2.5842(18) ?
Na2 O2 2_655 2.5842(18) ?
Na2 S1 8_656 3.1339(6) ?
Na2 S1 . 3.1339(6) ?
Na2 S1 7_666 3.1339(6) ?
Na2 S1 2_655 3.1339(6) ?
Na3 O2 . 2.3178(19) ?
Na3 O11 7_666 2.3623(19) ?
Na3 O15 5_666 2.380(2) ?
Na3 O4 7_666 2.4173(19) ?
Na3 O13 1_554 2.458(2) ?
Na3 Na1 1_554 3.2852(15) ?
Na3 Br1 1_554 3.2872(10) ?
Na3 S1 7_666 3.3621(11) ?
Na3 Na11 5_666 3.6161(14) ?
Na3 Na1 8_656 3.6507(14) ?
Na3 Na1 7_666 3.7281(14) ?
Na11 O14 . 2.3009(19) ?
Na11 O1 3 2.3103(19) ?
Na11 O14 3 2.3457(19) ?
Na11 O15 . 2.379(2) ?
Na11 O3 . 2.4764(19) ?
Na11 Na13 1_554 3.2606(15) ?
Na11 Na11 4 3.4294(14) ?
Na11 Na11 3 3.4294(14) ?
Na11 Na3 5_666 3.6161(14) ?
Na11 Na12 . 3.7121(18) ?
Na11 H15 . 2.66(4) ?
Na12 O12 . 2.5147(19) ?
Na12 O12 4 2.5147(19) ?
Na12 O12 3 2.5147(19) ?
Na12 O12 2 2.5147(19) ?
Na12 O14 2 2.635(2) ?
Na12 O14 4 2.635(2) ?
Na12 O14 3 2.635(2) ?
Na12 O14 . 2.635(2) ?
Na12 S11 2 3.1385(6) ?
Na12 S11 4 3.1385(6) ?
Na12 S11 3 3.1385(6) ?
Na12 S11 . 3.1385(6) ?
Na13 O12 . 2.322(2) ?
Na13 O1 3_556 2.3689(19) ?
Na13 O5 5_667 2.399(2) ?
Na13 O12 3 2.414(2) ?
Na13 O3 1_556 2.4777(19) ?
Na13 Br11 1_556 3.1770(11) ?
Na13 Na11 1_556 3.2606(15) ?
Na13 S11 3 3.3872(11) ?
Na13 S11 . 3.3888(11) ?
Na13 Na1 5_667 3.6798(14) ?
Na13 Na3 1_556 3.8889(15) ?
O1 S1 . 1.4670(18) ?
O1 Na11 4 2.3103(19) ?
O1 Na13 4_554 2.3689(19) ?
O2 S1 . 1.4786(17) ?
O2 Na1 8_656 2.3452(19) ?
O3 S1 . 1.4921(17) ?
O3 Na13 1_554 2.4777(19) ?
O4 S1 . 1.4773(17) ?
O4 Na3 8_656 2.4173(19) ?
O5 O15 . 1.458(2) ?
O5 Na13 5_667 2.399(2) ?
O5 H5 . 0.85(3) ?
O11 S11 . 1.4666(18) ?
O11 Na1 8_657 2.3179(19) ?
O11 Na3 8_656 2.3623(19) ?
O12 S11 . 1.4755(18) ?
O12 Na13 4 2.414(2) ?
O13 S11 . 1.4945(18) ?
O13 Na3 1_556 2.458(2) ?
O14 S11 . 1.4759(17) ?
O14 Na11 4 2.3457(19) ?
O15 Na3 5_666 2.380(2) ?
O15 H15 . 0.86(4) ?
S1 Na3 8_656 3.3621(11) ?
S11 Na13 4 3.3872(11) ?

loop_
_geom_hbond_atom_site_label_D
_geom_hbond_atom_site_label_H
_geom_hbond_atom_site_label_A
_geom_hbond_distance_DH
_geom_hbond_distance_HA
_geom_hbond_distance_DA
_geom_hbond_angle_DHA
_geom_hbond_publ_flag
O5 H5 O3 0.86(3) 1.85(3) 2.695(2) 166(3) yes
O15 H15 O13 0.86(4) 1.86(4) 2.688(2) 161(4) yes
